data_7232536
loop_
_publ_author_name
'Liu, Yu'
'Jia, Lina'
'Wu, Songgu'
'Xu, Shijie'
'Zhang, Xu'
'Jiang, Shuang'
'Gong, Junbo'

_publ_section_title
;
 Polymorphism and molecular conformations of nicosulfuron: structure,
 properties and desolvation process
;
_journal_issue 17
_journal_name_full CrystEngComm
_journal_page_first 2790
_journal_paper_doi 10.1039/C8CE02074D
_journal_volume 21
_journal_year 2019
_chemical_formula_moiety 'C15 H18 N6 O6 S, C H4 O'
_chemical_formula_sum 'C16 H22 N6 O7 S'
_chemical_formula_weight 442.45
_space_group_crystal_system triclinic
_space_group_IT_number 2
_space_group_name_Hall '-P 1'
_space_group_name_H-M_alt 'P -1'
_symmetry_space_group_name_Hall '-P 1'
_symmetry_space_group_name_H-M 'P -1'
_atom_sites_solution_hydrogens geom
_atom_sites_solution_primary direct
_audit_creation_date 2018-07-30
_audit_creation_method
;
Olex2 1.2-beta
(compiled 2017.03.28 svn.r3405 for OlexSys, GUI svn.r5335)
;
_audit_update_record
;
2018-12-03 deposited with the CCDC.    2019-03-22 downloaded from the CCDC.
;
_cell_angle_alpha 85.55(3)
_cell_angle_beta 83.76(3)
_cell_angle_gamma 85.07(3)
_cell_formula_units_Z 8
_cell_length_a 7.8533(16)
_cell_length_b 20.401(4)
_cell_length_c 25.859(5)
_cell_measurement_reflns_used 7497
_cell_measurement_temperature 113(2)
_cell_measurement_theta_max 27.9304
_cell_measurement_theta_min 1.3225
_cell_volume 4093.5(14)
_computing_cell_refinement crystalclear
_computing_data_collection crystalclear
_computing_data_reduction crystalclear
_computing_molecular_graphics 'Olex2 (Dolomanov et al., 2009)'
_computing_publication_material 'Olex2 (Dolomanov et al., 2009)'
_computing_structure_refinement 'ShelXL (Sheldrick, 2015)'
_computing_structure_solution 'ShelXS (Sheldrick, 2008)'
_diffrn_ambient_temperature 113.15
_diffrn_measured_fraction_theta_full 0.996
_diffrn_measured_fraction_theta_max 0.989
_diffrn_measurement_device_type 'Rigaku Saturn 70'
_diffrn_measurement_method '\w scans'
_diffrn_radiation_monochromator confocal
_diffrn_radiation_type MoK\a
_diffrn_radiation_wavelength 0.71073
_diffrn_reflns_av_R_equivalents 0.0655
_diffrn_reflns_av_unetI/netI 0.0877
_diffrn_reflns_Laue_measured_fraction_full 0.996
_diffrn_reflns_Laue_measured_fraction_max 0.989
_diffrn_reflns_limit_h_max 10
_diffrn_reflns_limit_h_min -10
_diffrn_reflns_limit_k_max 26
_diffrn_reflns_limit_k_min -25
_diffrn_reflns_limit_l_max 34
_diffrn_reflns_limit_l_min -34
_diffrn_reflns_number 47780
_diffrn_reflns_point_group_measured_fraction_full 0.996
_diffrn_reflns_point_group_measured_fraction_max 0.989
_diffrn_reflns_theta_full 25.242
_diffrn_reflns_theta_max 27.904
_diffrn_reflns_theta_min 1.322
_diffrn_standards_decay_% 0
_diffrn_standards_interval_count 0
_diffrn_standards_interval_time 0
_diffrn_standards_number 0
_exptl_absorpt_coefficient_mu 0.210
_exptl_absorpt_correction_T_max 1.0000
_exptl_absorpt_correction_T_min 0.8258
_exptl_absorpt_correction_type multi-scan
_exptl_absorpt_process_details crystalclear
_exptl_crystal_colour colourless
_exptl_crystal_colour_primary colourless
_exptl_crystal_density_diffrn 1.436
_exptl_crystal_description prism
_exptl_crystal_F_000 1856
_exptl_crystal_size_max 0.2
_exptl_crystal_size_mid 0.18
_exptl_crystal_size_min 0.12
_refine_diff_density_max 0.430
_refine_diff_density_min -0.454
_refine_diff_density_rms 0.067
_refine_ls_extinction_coef 0.0030(4)
_refine_ls_extinction_expression Fc^*^=kFc[1+0.001xFc^2^\l^3^/sin(2\q)]^-1/4^
_refine_ls_extinction_method 'SHELXL-2014/7 (Sheldrick 2014'
_refine_ls_goodness_of_fit_ref 0.988
_refine_ls_hydrogen_treatment constr
_refine_ls_matrix_type full
_refine_ls_number_parameters 1106
_refine_ls_number_reflns 19378
_refine_ls_number_restraints 0
_refine_ls_restrained_S_all 0.988
_refine_ls_R_factor_all 0.1316
_refine_ls_R_factor_gt 0.0684
_refine_ls_shift/su_max 0.001
_refine_ls_shift/su_mean 0.000
_refine_ls_structure_factor_coef Fsqd
_refine_ls_weighting_details 'w=1/[\s^2^(Fo^2^)+(0.0789P)^2^] where P=(Fo^2^+2Fc^2^)/3'
_refine_ls_weighting_scheme calc
_refine_ls_wR_factor_gt 0.1560
_refine_ls_wR_factor_ref 0.1946
_reflns_Friedel_coverage 0.000
_reflns_number_gt 10031
_reflns_number_total 19378
_reflns_threshold_expression 'I > 2\s(I)'
_cod_data_source_file c8ce02074d2.cif
_cod_data_source_block shelxl_CCDC2
_cod_depositor_comments 'Adding full bibliography for 7232534--7232536.cif.'
_cod_original_cell_volume 4093.5(15)
_cod_database_code 7232536
_shelx_shelxl_version_number 2014/7
_shelx_space_group_comment
;
The symmetry employed for this shelxl refinement is uniquely defined
by the following loop, which should always be used as a source of
symmetry information in preference to the above space-group names.
They are only intended as comments.
;
_shelx_estimated_absorpt_t_max 0.975
_shelx_estimated_absorpt_t_min 0.959
_olex2_refinement_description
;
1. Fixed Uiso
 At 1.2 times of:
  All C(H) groups, All N(H) groups
 At 1.5 times of:
  All C(H,H,H) groups, All O(H) groups
2.a Aromatic/amide H refined with riding coordinates:
 N4B(H4B), N3B(H3B), C10B(H10B), C11B(H11B), C12B(H12B), C3B(H3BA), N4C(H4C),
 N3C(H3C), C10C(H10C), C11C(H11C), C12C(H12C), C3C(H3CA), N4D(H4D), N3D(H3D),
 C10D(H10D), C11D(H11D), C12D(H12D), C3D(H3DA), N4A(H4A), N3A(H3A), C10A(H10A),
 C11A(H11A), C12A(H12A), C3A(H3AA)
2.b Idealised Me refined as rotating group:
 C15B(H15A,H15B,H15C), C14B(H14A,H14B,H14C), C5B(H5BA,H5BB,H5BC), C6B(H6BA,
 H6BB,H6BC), C15C(H15D,H15E,H15F), C14C(H14D,H14E,H14F), C6C(H6CA,H6CB,H6CC),
 C5C(H5CA,H5CB,H5CC), C15D(H15G,H15H,H15I), C14D(H14G,H14H,H14I), C5D(H5DA,H5DB,
 H5DC), C6D(H6DA,H6DB,H6DC), C14A(H14J,H14K,H14L), C15A(H15J,H15K,H15L),
 C6A(H6AA,H6AB,H6AC), C5A(H5AA,H5AB,H5AC), C0AA(H0AB,H0AC,H0AD), C3S(H3SA,H3SB,
 H3SC), C1S(H1SA,H1SB,H1SC), C2S(H2SA,H2SB,H2SC)
2.c Idealised tetrahedral OH refined as rotating group:
 O0AA(H0AA), O3S(H3S), O1S(H1S), O2S(H2S)
;
_olex2_submission_special_instructions 'No special instructions were received'

loop_
_space_group_symop_operation_xyz
'x, y, z'
'-x, -y, -z'

loop_
_atom_site_label
_atom_site_type_symbol
_atom_site_fract_x
_atom_site_fract_y
_atom_site_fract_z
_atom_site_U_iso_or_equiv
_atom_site_adp_type
_atom_site_occupancy
_atom_site_site_symmetry_order
_atom_site_calc_flag
_atom_site_refinement_flags_posn
S1B S 0.00460(8) 0.30276(4) 0.10878(3) 0.02901(18) Uani 1 1 d .
O6B O -0.0001(3) 0.16546(10) 0.20300(8) 0.0421(6) Uani 1 1 d .
O5B O -0.1482(2) 0.29900(11) 0.14351(8) 0.0434(6) Uani 1 1 d .
O4B O 0.0311(3) 0.26363(10) 0.06498(8) 0.0421(5) Uani 1 1 d .
O3B O 0.0046(3) 0.42653(10) 0.16125(8) 0.0410(6) Uani 1 1 d .
O1B O 0.3797(3) 0.62119(10) -0.03823(8) 0.0399(5) Uani 1 1 d .
O2B O 0.2782(3) 0.41018(10) -0.07606(8) 0.0387(5) Uani 1 1 d .
N6B N -0.0845(3) 0.24437(12) 0.25866(9) 0.0334(6) Uani 1 1 d .
N5B N 0.3223(3) 0.31312(12) 0.12214(9) 0.0358(6) Uani 1 1 d .
N4B N 0.0238(3) 0.37850(11) 0.08370(9) 0.0273(5) Uani 1 1 d .
H4B H 0.0226 0.3869 0.0498 0.033 Uiso 1 1 calc R
N3B N 0.1063(3) 0.48507(11) 0.08812(9) 0.0306(6) Uani 1 1 d .
H3B H 0.0985 0.5199 0.1065 0.037 Uiso 1 1 calc R
N1B N 0.2413(3) 0.55381(11) 0.02572(9) 0.0294(5) Uani 1 1 d .
N2B N 0.1875(3) 0.44534(11) 0.00574(9) 0.0279(5) Uani 1 1 d .
C15B C -0.0693(4) 0.30985(16) 0.27638(13) 0.0500(9) Uani 1 1 d .
H15A H -0.1829 0.3286 0.2900 0.075 Uiso 1 1 calc GR
H15B H -0.0230 0.3386 0.2470 0.075 Uiso 1 1 calc GR
H15C H 0.0081 0.3062 0.3039 0.075 Uiso 1 1 calc GR
C14B C -0.2182(4) 0.20456(16) 0.28605(12) 0.0431(8) Uani 1 1 d .
H14A H -0.1791 0.1842 0.3187 0.065 Uiso 1 1 calc GR
H14B H -0.2410 0.1700 0.2640 0.065 Uiso 1 1 calc GR
H14C H -0.3238 0.2329 0.2937 0.065 Uiso 1 1 calc GR
C13B C 0.0178(3) 0.21987(14) 0.21941(11) 0.0294(6) Uani 1 1 d .
C9B C 0.1689(3) 0.25673(13) 0.19618(11) 0.0268(6) Uani 1 1 d .
C10B C 0.3151(4) 0.25370(15) 0.22248(12) 0.0386(8) Uani 1 1 d .
H10B H 0.3137 0.2338 0.2570 0.046 Uiso 1 1 calc R
C11B C 0.4617(4) 0.27968(17) 0.19831(13) 0.0492(9) Uani 1 1 d .
H11B H 0.5624 0.2779 0.2159 0.059 Uiso 1 1 calc R
C12B C 0.4603(4) 0.30824(16) 0.14839(13) 0.0455(9) Uani 1 1 d .
H12B H 0.5628 0.3253 0.1318 0.055 Uiso 1 1 calc R
C8B C 0.1823(3) 0.28853(13) 0.14650(10) 0.0249(6) Uani 1 1 d .
C7B C 0.0418(3) 0.42944(14) 0.11439(11) 0.0292(6) Uani 1 1 d .
C1B C 0.1817(3) 0.49452(13) 0.03698(11) 0.0259(6) Uani 1 1 d .
C2B C 0.3181(3) 0.56274(14) -0.02264(11) 0.0296(6) Uani 1 1 d .
C3B C 0.3377(4) 0.51577(14) -0.05882(11) 0.0348(7) Uani 1 1 d .
H3BA H 0.3958 0.5232 -0.0927 0.042 Uiso 1 1 calc R
C4B C 0.2665(4) 0.45708(14) -0.04218(11) 0.0294(6) Uani 1 1 d .
C5B C 0.3570(5) 0.67222(16) -0.00267(13) 0.0513(9) Uani 1 1 d .
H5BA H 0.3962 0.7132 -0.0205 0.077 Uiso 1 1 calc GR
H5BB H 0.4241 0.6594 0.0268 0.077 Uiso 1 1 calc GR
H5BC H 0.2351 0.6791 0.0101 0.077 Uiso 1 1 calc GR
C6B C 0.1847(4) 0.35231(14) -0.06204(13) 0.0432(8) Uani 1 1 d .
H6BA H 0.2026 0.3230 -0.0908 0.065 Uiso 1 1 calc GR
H6BB H 0.0618 0.3656 -0.0552 0.065 Uiso 1 1 calc GR
H6BC H 0.2261 0.3291 -0.0307 0.065 Uiso 1 1 calc GR
S1C S 0.49944(9) 0.44785(4) 0.38617(3) 0.02986(18) Uani 1 1 d .
O6C O 0.5120(3) 0.58618(10) 0.29291(8) 0.0409(5) Uani 1 1 d .
O4C O 0.4720(3) 0.48678(10) 0.43021(8) 0.0442(6) Uani 1 1 d .
O5C O 0.6531(2) 0.45152(11) 0.35166(9) 0.0472(6) Uani 1 1 d .
O3C O 0.4953(3) 0.32534(10) 0.33274(8) 0.0440(6) Uani 1 1 d .
O2C O 0.2553(3) 0.33254(10) 0.57399(8) 0.0399(5) Uani 1 1 d .
O1C O 0.1307(3) 0.12649(10) 0.53136(8) 0.0392(5) Uani 1 1 d .
N6C N 0.5897(3) 0.50850(12) 0.23552(9) 0.0337(6) Uani 1 1 d .
N5C N 0.1826(3) 0.43855(12) 0.37142(9) 0.0354(6) Uani 1 1 d .
N4C N 0.4783(3) 0.37216(11) 0.41085(9) 0.0312(6) Uani 1 1 d .
H4C H 0.4787 0.3635 0.4447 0.037 Uiso 1 1 calc R
N3C N 0.3976(3) 0.26546(11) 0.40580(9) 0.0341(6) Uani 1 1 d .
H3C H 0.4023 0.2314 0.3867 0.041 Uiso 1 1 calc R
N2C N 0.3301(3) 0.30162(11) 0.49006(9) 0.0288(5) Uani 1 1 d .
N1C N 0.2662(3) 0.19539(11) 0.46753(9) 0.0309(5) Uani 1 1 d .
C15C C 0.5707(5) 0.44398(15) 0.21698(13) 0.0487(9) Uani 1 1 d .
H15D H 0.4901 0.4488 0.1903 0.073 Uiso 1 1 calc GR
H15E H 0.5266 0.4146 0.2462 0.073 Uiso 1 1 calc GR
H15F H 0.6827 0.4253 0.2020 0.073 Uiso 1 1 calc GR
C14C C 0.7224(4) 0.54816(15) 0.20804(12) 0.0411(8) Uani 1 1 d .
H14D H 0.8259 0.5195 0.1986 0.062 Uiso 1 1 calc GR
H14E H 0.7497 0.5813 0.2307 0.062 Uiso 1 1 calc GR
H14F H 0.6803 0.5703 0.1764 0.062 Uiso 1 1 calc GR
C13C C 0.4913(4) 0.53280(14) 0.27588(11) 0.0292(6) Uani 1 1 d .
C9C C 0.3378(3) 0.49598(14) 0.29856(11) 0.0286(6) Uani 1 1 d .
C10C C 0.1921(4) 0.50095(16) 0.27200(12) 0.0404(8) Uani 1 1 d .
H10C H 0.1941 0.5219 0.2379 0.048 Uiso 1 1 calc R
C11C C 0.0455(4) 0.47517(17) 0.29574(13) 0.0509(10) Uani 1 1 d .
H11C H -0.0552 0.4780 0.2781 0.061 Uiso 1 1 calc R
C12C C 0.0449(4) 0.44513(17) 0.34527(13) 0.0457(9) Uani 1 1 d .
H12C H -0.0584 0.4284 0.3615 0.055 Uiso 1 1 calc R
C8C C 0.3230(3) 0.46346(13) 0.34777(11) 0.0270(6) Uani 1 1 d .
C7C C 0.4598(4) 0.32169(15) 0.37993(12) 0.0342(7) Uani 1 1 d .
C1C C 0.3287(3) 0.25426(13) 0.45735(11) 0.0275(6) Uani 1 1 d .
C4C C 0.2576(4) 0.28838(14) 0.53876(11) 0.0293(6) Uani 1 1 d .
C3C C 0.1851(4) 0.22959(14) 0.55421(11) 0.0332(7) Uani 1 1 d .
H3CA H 0.1314 0.2209 0.5885 0.040 Uiso 1 1 calc R
C2C C 0.1956(3) 0.18435(14) 0.51671(11) 0.0293(6) Uani 1 1 d .
C6C C 0.3446(4) 0.39183(14) 0.56052(13) 0.0438(8) Uani 1 1 d .
H6CA H 0.3020 0.4149 0.5292 0.066 Uiso 1 1 calc GR
H6CB H 0.4681 0.3799 0.5537 0.066 Uiso 1 1 calc GR
H6CC H 0.3238 0.4207 0.5895 0.066 Uiso 1 1 calc GR
C5C C 0.1420(5) 0.07766(15) 0.49390(13) 0.0496(9) Uani 1 1 d .
H5CA H 0.0828 0.0955 0.4638 0.074 Uiso 1 1 calc GR
H5CB H 0.0878 0.0384 0.5098 0.074 Uiso 1 1 calc GR
H5CC H 0.2630 0.0657 0.4825 0.074 Uiso 1 1 calc GR
S1D S 0.49984(9) 0.93867(4) 0.39101(3) 0.03106(19) Uani 1 1 d .
O6D O 0.5487(3) 1.06668(10) 0.29247(8) 0.0416(6) Uani 1 1 d .
O5D O 0.6468(2) 0.93171(11) 0.35370(8) 0.0429(6) Uani 1 1 d .
O4D O 0.5028(3) 0.97777(10) 0.43431(8) 0.0429(6) Uani 1 1 d .
O3D O 0.4308(3) 0.82077(10) 0.34058(8) 0.0430(6) Uani 1 1 d .
O1D O 0.1030(3) 0.62741(10) 0.54794(8) 0.0422(6) Uani 1 1 d .
O2D O 0.2269(3) 0.83726(10) 0.58238(8) 0.0400(5) Uani 1 1 d .
N6D N 0.5743(3) 0.98297(12) 0.23883(9) 0.0367(6) Uani 1 1 d .
N5D N 0.1711(3) 0.95292(12) 0.38573(9) 0.0360(6) Uani 1 1 d .
N4D N 0.4527(3) 0.86610(11) 0.41757(9) 0.0313(6) Uani 1 1 d .
H4D H 0.4538 0.8580 0.4515 0.038 Uiso 1 1 calc R
N3D N 0.3435(3) 0.76347(11) 0.41575(9) 0.0352(6) Uani 1 1 d .
H3D H 0.3362 0.7297 0.3972 0.042 Uiso 1 1 calc R
N2D N 0.2923(3) 0.80280(11) 0.49909(9) 0.0282(5) Uani 1 1 d .
N1D N 0.2247(3) 0.69475(11) 0.48108(9) 0.0314(6) Uani 1 1 d .
C15D C 0.5202(5) 0.92073(17) 0.22392(13) 0.0547(10) Uani 1 1 d .
H15G H 0.4486 0.9296 0.1950 0.082 Uiso 1 1 calc GR
H15H H 0.4540 0.8991 0.2538 0.082 Uiso 1 1 calc GR
H15I H 0.6218 0.8918 0.2130 0.082 Uiso 1 1 calc GR
C14D C 0.7284(4) 1.00796(18) 0.20872(12) 0.0504(9) Uani 1 1 d .
H14G H 0.8242 0.9739 0.2096 0.076 Uiso 1 1 calc GR
H14H H 0.7585 1.0474 0.2240 0.076 Uiso 1 1 calc GR
H14I H 0.7050 1.0192 0.1725 0.076 Uiso 1 1 calc GR
C13D C 0.4973(4) 1.01598(15) 0.27840(11) 0.0317(7) Uani 1 1 d .
C9D C 0.3316(4) 0.99212(14) 0.30590(11) 0.0290(6) Uani 1 1 d .
C10D C 0.1784(4) 1.00522(16) 0.28308(12) 0.0396(8) Uani 1 1 d .
H10D H 0.1794 1.0228 0.2479 0.048 Uiso 1 1 calc R
C11D C 0.0262(4) 0.99249(16) 0.31192(13) 0.0459(9) Uani 1 1 d .
H11D H -0.0792 1.0008 0.2968 0.055 Uiso 1 1 calc R
C12D C 0.0268(4) 0.96769(16) 0.36274(13) 0.0420(8) Uani 1 1 d .
H12D H -0.0801 0.9607 0.3825 0.050 Uiso 1 1 calc R
C8D C 0.3172(3) 0.96486(14) 0.35700(11) 0.0288(6) Uani 1 1 d .
C7D C 0.4112(4) 0.81741(14) 0.38804(11) 0.0312(7) Uani 1 1 d .
C1D C 0.2852(3) 0.75384(14) 0.46814(11) 0.0285(6) Uani 1 1 d .
C2D C 0.1629(3) 0.68533(14) 0.53085(11) 0.0302(6) Uani 1 1 d .
C3D C 0.1573(4) 0.73220(14) 0.56678(11) 0.0333(7) Uani 1 1 d .
H3DA H 0.1087 0.7247 0.6018 0.040 Uiso 1 1 calc R
C4D C 0.2266(4) 0.79079(14) 0.54884(11) 0.0301(6) Uani 1 1 d .
C5D C 0.1081(5) 0.57742(16) 0.51177(13) 0.0520(10) Uani 1 1 d .
H5DA H 0.0412 0.5938 0.4829 0.078 Uiso 1 1 calc GR
H5DB H 0.0591 0.5381 0.5295 0.078 Uiso 1 1 calc GR
H5DC H 0.2275 0.5662 0.4981 0.078 Uiso 1 1 calc GR
C6D C 0.3166(4) 0.89557(14) 0.56616(13) 0.0426(8) Uani 1 1 d .
H6DA H 0.2652 0.9192 0.5365 0.064 Uiso 1 1 calc GR
H6DB H 0.4379 0.8827 0.5559 0.064 Uiso 1 1 calc GR
H6DC H 0.3075 0.9243 0.5951 0.064 Uiso 1 1 calc GR
S1A S 0.01547(9) 0.80840(4) 0.11543(3) 0.03318(19) Uani 1 1 d .
O6A O -0.0352(3) 0.67789(10) 0.21175(8) 0.0415(6) Uani 1 1 d .
O4A O 0.0099(3) 0.76974(11) 0.07204(8) 0.0438(6) Uani 1 1 d .
O5A O -0.1297(2) 0.81540(11) 0.15320(8) 0.0447(6) Uani 1 1 d .
O3A O 0.0973(3) 0.92348(10) 0.16614(8) 0.0419(6) Uani 1 1 d .
O2A O 0.2162(3) 0.92454(10) -0.08055(8) 0.0427(6) Uani 1 1 d .
O1A O 0.3839(3) 1.12595(10) -0.04175(8) 0.0431(6) Uani 1 1 d .
N6A N -0.0582(3) 0.75932(13) 0.26784(9) 0.0391(6) Uani 1 1 d .
N5A N 0.3454(3) 0.79291(12) 0.12130(9) 0.0346(6) Uani 1 1 d .
N4A N 0.0641(3) 0.88093(11) 0.08935(9) 0.0332(6) Uani 1 1 d .
H4A H 0.0596 0.8898 0.0556 0.040 Uiso 1 1 calc R
N3A N 0.1767(3) 0.98302(12) 0.09101(9) 0.0361(6) Uani 1 1 d .
H3A H 0.1950 1.0150 0.1102 0.043 Uiso 1 1 calc R
N2A N 0.1923(3) 0.95042(11) 0.00554(9) 0.0292(5) Uani 1 1 d .
N1A N 0.2802(3) 1.05449(11) 0.02527(9) 0.0326(6) Uani 1 1 d .
C14A C -0.2105(4) 0.73345(18) 0.29793(12) 0.0517(10) Uani 1 1 d .
H14J H -0.1858 0.7216 0.3340 0.078 Uiso 1 1 calc GR
H14K H -0.2401 0.6942 0.2823 0.078 Uiso 1 1 calc GR
H14L H -0.3071 0.7672 0.2976 0.078 Uiso 1 1 calc GR
C15A C -0.0031(5) 0.82120(17) 0.28326(13) 0.0553(10) Uani 1 1 d .
H15J H -0.1043 0.8498 0.2950 0.083 Uiso 1 1 calc GR
H15K H 0.0615 0.8434 0.2534 0.083 Uiso 1 1 calc GR
H15L H 0.0702 0.8117 0.3117 0.083 Uiso 1 1 calc GR
C13A C 0.0170(4) 0.72812(14) 0.22703(11) 0.0304(6) Uani 1 1 d .
C9A C 0.1825(4) 0.75171(13) 0.20003(11) 0.0295(6) Uani 1 1 d .
C10A C 0.3349(4) 0.73752(15) 0.22287(12) 0.0400(8) Uani 1 1 d .
H10A H 0.3331 0.7195 0.2579 0.048 Uiso 1 1 calc R
C11A C 0.4884(4) 0.74975(16) 0.19425(13) 0.0440(8) Uani 1 1 d .
H11A H 0.5936 0.7394 0.2091 0.053 Uiso 1 1 calc R
C12A C 0.4884(4) 0.77715(15) 0.14385(13) 0.0404(8) Uani 1 1 d .
H12A H 0.5954 0.7851 0.1244 0.048 Uiso 1 1 calc R
C8A C 0.1980(3) 0.78108(13) 0.14943(11) 0.0276(6) Uani 1 1 d .
C7A C 0.1121(4) 0.92871(15) 0.11873(11) 0.0335(7) Uani 1 1 d .
C1A C 0.2176(4) 0.99590(14) 0.03795(11) 0.0304(6) Uani 1 1 d .
C4A C 0.2367(4) 0.96621(14) -0.04496(11) 0.0309(7) Uani 1 1 d .
C3A C 0.3038(4) 1.02572(15) -0.06293(12) 0.0371(7) Uani 1 1 d .
H3AA H 0.3347 1.0366 -0.0989 0.045 Uiso 1 1 calc R
C2A C 0.3224(4) 1.06768(14) -0.02521(12) 0.0333(7) Uani 1 1 d .
C6A C 0.1396(4) 0.86365(15) -0.06382(13) 0.0456(8) Uani 1 1 d .
H6AA H 0.1412 0.8369 -0.0937 0.068 Uiso 1 1 calc GR
H6AB H 0.0206 0.8734 -0.0491 0.068 Uiso 1 1 calc GR
H6AC H 0.2049 0.8394 -0.0373 0.068 Uiso 1 1 calc GR
C5A C 0.4010(5) 1.17132(16) -0.00317(14) 0.0543(10) Uani 1 1 d .
H5AA H 0.4528 1.2106 -0.0201 0.081 Uiso 1 1 calc GR
H5AB H 0.4747 1.1501 0.0226 0.081 Uiso 1 1 calc GR
H5AC H 0.2874 1.1842 0.0143 0.081 Uiso 1 1 calc GR
O0AA O 0.3582(3) 0.16651(10) 0.33946(9) 0.0446(6) Uani 1 1 d .
H0AA H 0.4196 0.1363 0.3246 0.067 Uiso 1 1 calc GR
C0AA C 0.1859(4) 0.14879(16) 0.34875(13) 0.0478(9) Uani 1 1 d .
H0AB H 0.1408 0.1446 0.3154 0.072 Uiso 1 1 calc GR
H0AC H 0.1154 0.1829 0.3677 0.072 Uiso 1 1 calc GR
H0AD H 0.1828 0.1066 0.3696 0.072 Uiso 1 1 calc GR
O3S O 0.8543(3) 0.41420(10) 0.84682(9) 0.0420(5) Uani 1 1 d .
H3S H 0.9130 0.3860 0.8290 0.063 Uiso 1 1 calc GR
C3S C 0.6836(4) 0.39641(16) 0.85684(13) 0.0467(9) Uani 1 1 d .
H3SA H 0.6360 0.3930 0.8237 0.070 Uiso 1 1 calc GR
H3SB H 0.6142 0.4301 0.8766 0.070 Uiso 1 1 calc GR
H3SC H 0.6819 0.3538 0.8771 0.070 Uiso 1 1 calc GR
O1S O 0.2902(3) 0.66468(11) 0.35150(10) 0.0548(7) Uani 1 1 d .
H1S H 0.3609 0.6407 0.3331 0.082 Uiso 1 1 calc GR
C1S C 0.1386(5) 0.63325(18) 0.36419(15) 0.0617(11) Uani 1 1 d .
H1SA H 0.0922 0.6238 0.3321 0.092 Uiso 1 1 calc GR
H1SB H 0.0544 0.6620 0.3844 0.092 Uiso 1 1 calc GR
H1SC H 0.1628 0.5919 0.3850 0.092 Uiso 1 1 calc GR
O2S O 0.2366(3) 0.07968(11) 0.15680(10) 0.0552(7) Uani 1 1 d .
H2S H 0.1624 0.1048 0.1729 0.083 Uiso 1 1 calc GR
C2S C 0.3880(5) 0.11202(19) 0.14369(15) 0.0640(11) Uani 1 1 d .
H2SA H 0.3616 0.1539 0.1239 0.096 Uiso 1 1 calc GR
H2SB H 0.4713 0.0841 0.1224 0.096 Uiso 1 1 calc GR
H2SC H 0.4367 0.1205 0.1756 0.096 Uiso 1 1 calc GR

loop_
_atom_site_aniso_label
_atom_site_aniso_U_11
_atom_site_aniso_U_22
_atom_site_aniso_U_33
_atom_site_aniso_U_23
_atom_site_aniso_U_13
_atom_site_aniso_U_12
S1B 0.0223(4) 0.0313(4) 0.0337(4) 0.0058(3) -0.0040(3) -0.0093(3)
O6B 0.0436(13) 0.0362(13) 0.0461(13) -0.0064(10) 0.0080(11) -0.0143(10)
O5B 0.0186(10) 0.0590(15) 0.0497(14) 0.0180(11) -0.0005(9) -0.0095(10)
O4B 0.0581(14) 0.0335(12) 0.0390(12) -0.0028(10) -0.0104(10) -0.0210(11)
O3B 0.0539(14) 0.0366(13) 0.0292(11) -0.0004(9) 0.0088(10) -0.0023(10)
O1B 0.0481(13) 0.0332(13) 0.0395(12) 0.0031(10) -0.0015(10) -0.0186(10)
O2B 0.0460(13) 0.0322(12) 0.0369(12) -0.0049(9) 0.0065(10) -0.0083(10)
N6B 0.0307(13) 0.0372(15) 0.0300(13) 0.0001(11) 0.0064(10) -0.0039(11)
N5B 0.0201(12) 0.0465(16) 0.0384(14) 0.0093(12) 0.0015(10) -0.0058(11)
N4B 0.0265(12) 0.0264(13) 0.0284(12) 0.0044(10) -0.0033(10) -0.0030(10)
N3B 0.0359(14) 0.0274(13) 0.0267(12) -0.0016(10) 0.0050(10) -0.0030(11)
N1B 0.0269(12) 0.0253(13) 0.0361(13) 0.0015(10) -0.0039(10) -0.0055(10)
N2B 0.0242(12) 0.0263(13) 0.0316(13) 0.0019(10) -0.0002(10) -0.0003(10)
C15B 0.057(2) 0.046(2) 0.044(2) -0.0072(16) 0.0114(17) -0.0010(17)
C14B 0.0309(17) 0.057(2) 0.0391(18) 0.0107(16) 0.0029(14) -0.0092(15)
C13B 0.0257(14) 0.0287(16) 0.0324(15) 0.0031(12) 0.0004(12) -0.0033(12)
C9B 0.0274(14) 0.0233(15) 0.0290(14) -0.0017(11) 0.0030(11) -0.0062(11)
C10B 0.0345(17) 0.0432(19) 0.0386(17) 0.0080(14) -0.0090(14) -0.0096(14)
C11B 0.0330(17) 0.065(2) 0.050(2) 0.0161(18) -0.0153(15) -0.0140(16)
C12B 0.0220(15) 0.057(2) 0.054(2) 0.0177(18) -0.0011(14) -0.0077(15)
C8B 0.0192(13) 0.0247(15) 0.0294(14) -0.0003(11) 0.0043(11) -0.0030(11)
C7B 0.0245(14) 0.0293(16) 0.0313(15) -0.0012(12) 0.0041(12) 0.0021(12)
C1B 0.0204(13) 0.0254(16) 0.0310(15) -0.0005(12) -0.0023(11) 0.0010(11)
C2B 0.0239(14) 0.0316(17) 0.0331(15) 0.0056(13) -0.0043(12) -0.0065(12)
C3B 0.0347(16) 0.0350(18) 0.0317(16) 0.0046(13) 0.0053(13) -0.0026(14)
C4B 0.0289(15) 0.0291(16) 0.0286(15) -0.0006(12) 0.0020(12) -0.0008(12)
C5B 0.069(2) 0.038(2) 0.051(2) -0.0004(16) -0.0097(18) -0.0255(18)
C6B 0.047(2) 0.0334(19) 0.047(2) -0.0034(15) 0.0071(16) -0.0047(15)
S1C 0.0241(4) 0.0305(4) 0.0350(4) 0.0066(3) -0.0044(3) -0.0085(3)
O6C 0.0422(13) 0.0321(12) 0.0470(13) -0.0046(10) 0.0105(10) -0.0131(10)
O4C 0.0615(15) 0.0332(13) 0.0421(13) 0.0015(10) -0.0147(11) -0.0187(11)
O5C 0.0194(10) 0.0610(15) 0.0567(15) 0.0261(12) -0.0010(10) -0.0080(10)
O3C 0.0588(15) 0.0367(13) 0.0319(12) 0.0015(10) 0.0119(11) -0.0014(11)
O2C 0.0486(13) 0.0359(13) 0.0354(12) -0.0087(9) 0.0081(10) -0.0141(10)
O1C 0.0488(13) 0.0329(12) 0.0378(12) 0.0020(9) -0.0035(10) -0.0198(10)
N6C 0.0349(14) 0.0359(15) 0.0275(13) 0.0035(11) 0.0070(11) -0.0045(11)
N5C 0.0208(12) 0.0483(16) 0.0362(14) 0.0106(12) -0.0019(10) -0.0101(11)
N4C 0.0327(13) 0.0297(14) 0.0305(13) 0.0056(11) -0.0032(10) -0.0050(11)
N3C 0.0416(15) 0.0267(14) 0.0321(13) 0.0011(11) 0.0041(11) -0.0039(11)
N2C 0.0289(12) 0.0254(13) 0.0318(13) -0.0001(10) -0.0013(10) -0.0038(10)
N1C 0.0325(13) 0.0274(13) 0.0326(13) 0.0004(10) -0.0025(10) -0.0050(10)
C15C 0.060(2) 0.041(2) 0.045(2) -0.0106(16) 0.0078(17) -0.0095(17)
C14C 0.0323(17) 0.049(2) 0.0376(17) 0.0093(15) 0.0071(14) -0.0051(15)
C13C 0.0278(15) 0.0293(16) 0.0287(15) 0.0052(12) 0.0011(12) -0.0042(12)
C9C 0.0247(14) 0.0299(16) 0.0296(15) 0.0036(12) 0.0003(11) -0.0015(12)
C10C 0.0369(17) 0.051(2) 0.0344(17) 0.0119(15) -0.0116(14) -0.0111(15)
C11C 0.0303(17) 0.071(3) 0.052(2) 0.0208(19) -0.0163(15) -0.0166(17)
C12C 0.0212(15) 0.067(2) 0.047(2) 0.0156(18) -0.0053(14) -0.0119(15)
C8C 0.0211(13) 0.0285(16) 0.0309(15) 0.0020(12) -0.0006(11) -0.0054(11)
C7C 0.0327(16) 0.0312(17) 0.0354(17) 0.0027(13) 0.0043(13) 0.0014(13)
C1C 0.0271(14) 0.0258(16) 0.0289(14) 0.0029(12) -0.0029(12) -0.0023(12)
C4C 0.0304(15) 0.0297(16) 0.0268(14) -0.0014(12) 0.0008(12) -0.0027(12)
C3C 0.0349(16) 0.0325(17) 0.0318(16) -0.0029(13) 0.0019(13) -0.0061(13)
C2C 0.0270(15) 0.0296(16) 0.0318(15) 0.0036(12) -0.0049(12) -0.0068(12)
C6C 0.050(2) 0.0311(18) 0.051(2) -0.0090(15) 0.0065(16) -0.0149(15)
C5C 0.072(3) 0.0329(19) 0.048(2) 0.0004(15) -0.0104(18) -0.0245(17)
S1D 0.0265(4) 0.0340(4) 0.0331(4) 0.0051(3) -0.0037(3) -0.0104(3)
O6D 0.0449(13) 0.0381(13) 0.0423(13) -0.0073(10) 0.0074(10) -0.0176(10)
O5D 0.0231(11) 0.0580(15) 0.0445(13) 0.0126(11) 0.0028(9) -0.0071(10)
O4D 0.0505(14) 0.0410(13) 0.0415(13) 0.0013(10) -0.0139(10) -0.0206(11)
O3D 0.0576(15) 0.0397(13) 0.0292(11) -0.0009(10) 0.0071(10) -0.0048(11)
O1D 0.0567(14) 0.0312(12) 0.0397(13) 0.0027(10) -0.0005(11) -0.0185(11)
O2D 0.0512(14) 0.0333(12) 0.0357(12) -0.0070(9) 0.0044(10) -0.0108(10)
N6D 0.0425(15) 0.0412(16) 0.0254(13) -0.0054(11) 0.0032(11) -0.0026(12)
N5D 0.0276(13) 0.0438(16) 0.0358(14) 0.0052(12) 0.0001(11) -0.0098(11)
N4D 0.0318(13) 0.0328(14) 0.0287(13) 0.0054(11) -0.0017(10) -0.0076(11)
N3D 0.0490(16) 0.0263(14) 0.0292(13) -0.0033(10) 0.0036(11) -0.0052(11)
N2D 0.0286(13) 0.0254(13) 0.0299(13) 0.0005(10) -0.0005(10) -0.0036(10)
N1D 0.0318(13) 0.0308(14) 0.0313(13) 0.0011(11) -0.0035(10) -0.0042(11)
C15D 0.064(2) 0.053(2) 0.048(2) -0.0203(17) 0.0008(18) -0.0029(19)
C14D 0.0421(19) 0.078(3) 0.0284(16) -0.0026(17) 0.0108(15) -0.0055(18)
C13D 0.0323(16) 0.0322(17) 0.0289(15) 0.0015(13) 0.0015(12) -0.0020(13)
C9D 0.0314(15) 0.0274(16) 0.0283(14) -0.0015(12) -0.0008(12) -0.0050(12)
C10D 0.0379(17) 0.047(2) 0.0364(17) 0.0005(14) -0.0097(14) -0.0112(15)
C11D 0.0335(17) 0.056(2) 0.050(2) 0.0072(17) -0.0142(15) -0.0089(16)
C12D 0.0264(16) 0.055(2) 0.0451(19) 0.0017(16) -0.0035(14) -0.0114(15)
C8D 0.0249(14) 0.0291(16) 0.0323(15) 0.0003(12) 0.0004(12) -0.0080(12)
C7D 0.0301(15) 0.0312(17) 0.0302(15) 0.0010(13) 0.0019(12) 0.0005(13)
C1D 0.0282(15) 0.0242(16) 0.0323(15) 0.0022(12) -0.0037(12) 0.0000(12)
C2D 0.0265(14) 0.0303(17) 0.0333(15) 0.0048(13) -0.0050(12) -0.0039(12)
C3D 0.0364(17) 0.0317(17) 0.0308(15) -0.0010(13) 0.0037(13) -0.0071(13)
C4D 0.0307(15) 0.0287(16) 0.0298(15) -0.0013(12) -0.0008(12) -0.0001(12)
C5D 0.075(3) 0.033(2) 0.050(2) 0.0024(16) -0.0072(19) -0.0236(18)
C6D 0.053(2) 0.0277(18) 0.047(2) -0.0053(14) 0.0052(16) -0.0114(15)
S1A 0.0278(4) 0.0368(5) 0.0353(4) 0.0065(3) -0.0042(3) -0.0111(3)
O6A 0.0402(13) 0.0411(13) 0.0432(13) -0.0095(10) 0.0127(10) -0.0191(10)
O4A 0.0548(14) 0.0432(14) 0.0391(12) -0.0019(10) -0.0150(10) -0.0239(11)
O5A 0.0241(11) 0.0593(15) 0.0475(14) 0.0140(11) 0.0013(10) -0.0073(10)
O3A 0.0545(14) 0.0373(13) 0.0323(12) -0.0027(10) 0.0034(10) -0.0038(10)
O2A 0.0600(15) 0.0370(13) 0.0340(12) -0.0052(10) -0.0023(10) -0.0213(11)
O1A 0.0587(15) 0.0307(13) 0.0417(13) 0.0016(10) -0.0042(11) -0.0185(11)
N6A 0.0419(15) 0.0461(17) 0.0278(13) -0.0062(12) 0.0030(11) -0.0003(13)
N5A 0.0281(13) 0.0380(15) 0.0374(14) 0.0047(11) 0.0001(11) -0.0116(11)
N4A 0.0373(14) 0.0299(14) 0.0326(13) 0.0049(11) -0.0039(11) -0.0090(11)
N3A 0.0510(16) 0.0275(14) 0.0293(13) -0.0028(11) 0.0015(12) -0.0061(12)
N2A 0.0297(13) 0.0260(13) 0.0309(13) -0.0004(10) -0.0006(10) -0.0002(10)
N1A 0.0376(14) 0.0231(13) 0.0372(14) -0.0021(11) -0.0029(11) -0.0038(11)
C14A 0.047(2) 0.079(3) 0.0260(16) -0.0034(17) 0.0098(15) -0.0001(19)
C15A 0.065(2) 0.054(2) 0.047(2) -0.0234(17) 0.0011(18) -0.0014(19)
C13A 0.0312(15) 0.0327(17) 0.0254(14) 0.0018(12) 0.0026(12) -0.0021(13)
C9A 0.0349(16) 0.0258(16) 0.0287(14) -0.0052(12) 0.0005(12) -0.0096(12)
C10A 0.0407(18) 0.043(2) 0.0377(17) 0.0033(15) -0.0106(14) -0.0101(15)
C11A 0.0350(17) 0.050(2) 0.049(2) 0.0063(16) -0.0156(15) -0.0110(15)
C12A 0.0256(15) 0.046(2) 0.050(2) 0.0039(16) -0.0040(14) -0.0122(14)
C8A 0.0275(14) 0.0231(15) 0.0326(15) -0.0009(12) -0.0018(12) -0.0066(12)
C7A 0.0351(16) 0.0324(17) 0.0308(16) -0.0004(13) 0.0009(13) 0.0023(13)
C1A 0.0318(15) 0.0259(16) 0.0318(15) -0.0005(12) -0.0002(12) 0.0027(12)
C4A 0.0297(15) 0.0270(16) 0.0361(16) -0.0024(13) -0.0015(12) -0.0054(12)
C3A 0.0467(19) 0.0353(18) 0.0292(15) 0.0008(13) 0.0004(14) -0.0104(14)
C2A 0.0348(16) 0.0267(17) 0.0384(17) 0.0040(13) -0.0053(13) -0.0061(13)
C6A 0.056(2) 0.0337(19) 0.050(2) -0.0079(15) -0.0011(17) -0.0207(16)
C5A 0.076(3) 0.035(2) 0.055(2) -0.0023(17) -0.0067(19) -0.0211(18)
O0AA 0.0459(14) 0.0393(14) 0.0491(14) -0.0113(11) 0.0017(11) -0.0067(10)
C0AA 0.043(2) 0.049(2) 0.051(2) -0.0075(17) -0.0044(16) 0.0029(16)
O3S 0.0391(13) 0.0381(13) 0.0496(14) -0.0146(10) 0.0015(10) -0.0043(10)
C3S 0.0381(19) 0.049(2) 0.054(2) -0.0127(17) -0.0002(16) -0.0050(16)
O1S 0.0667(17) 0.0420(15) 0.0553(16) -0.0184(12) 0.0095(13) -0.0079(13)
C1S 0.051(2) 0.062(3) 0.070(3) -0.026(2) 0.005(2) 0.0042(19)
O2S 0.0713(18) 0.0421(14) 0.0515(16) -0.0157(12) 0.0036(13) -0.0012(13)
C2S 0.053(2) 0.067(3) 0.073(3) -0.026(2) -0.003(2) 0.008(2)

loop_
_atom_type_symbol
_atom_type_description
_atom_type_scat_dispersion_real
_atom_type_scat_dispersion_imag
_atom_type_scat_source
C C 0.0033 0.0016 'International Tables Vol C Tables 4.2.6.8 and 6.1.1.4'
H H 0.0000 0.0000 'International Tables Vol C Tables 4.2.6.8 and 6.1.1.4'
N N 0.0061 0.0033 'International Tables Vol C Tables 4.2.6.8 and 6.1.1.4'
O O 0.0106 0.0060 'International Tables Vol C Tables 4.2.6.8 and 6.1.1.4'
S S 0.1246 0.1234 'International Tables Vol C Tables 4.2.6.8 and 6.1.1.4'

loop_
_geom_angle_atom_site_label_1
_geom_angle_atom_site_label_2
_geom_angle_atom_site_label_3
_geom_angle
O5B S1B O4B 119.79(13)
O5B S1B N4B 110.86(13)
O5B S1B C8B 107.78(13)
O4B S1B N4B 104.36(12)
O4B S1B C8B 110.06(13)
N4B S1B C8B 102.66(12)
C2B O1B C5B 118.6(2)
C4B O2B C6B 118.5(2)
C15B N6B C14B 118.1(2)
C13B N6B C15B 122.6(2)
C13B N6B C14B 119.3(3)
C8B N5B C12B 116.6(3)
S1B N4B H4B 119.2
C7B N4B S1B 121.69(19)
C7B N4B H4B 119.2
C7B N3B H3B 115.0
C7B N3B C1B 130.0(3)
C1B N3B H3B 115.0
C1B N1B C2B 114.3(3)
C1B N2B C4B 115.2(2)
N6B C15B H15A 109.5
N6B C15B H15B 109.5
N6B C15B H15C 109.5
H15A C15B H15B 109.5
H15A C15B H15C 109.5
H15B C15B H15C 109.5
N6B C14B H14A 109.5
N6B C14B H14B 109.5
N6B C14B H14C 109.5
H14A C14B H14B 109.5
H14A C14B H14C 109.5
H14B C14B H14C 109.5
O6B C13B N6B 122.5(3)
O6B C13B C9B 118.3(2)
N6B C13B C9B 119.1(3)
C10B C9B C13B 119.5(3)
C10B C9B C8B 115.8(2)
C8B C9B C13B 124.3(3)
C9B C10B H10B 120.2
C11B C10B C9B 119.7(3)
C11B C10B H10B 120.2
C10B C11B H11B 120.5
C12B C11B C10B 119.0(3)
C12B C11B H11B 120.5
N5B C12B C11B 123.2(3)
N5B C12B H12B 118.4
C11B C12B H12B 118.4
N5B C8B S1B 111.9(2)
N5B C8B C9B 125.7(3)
C9B C8B S1B 122.4(2)
O3B C7B N4B 123.3(3)
O3B C7B N3B 121.3(3)
N4B C7B N3B 115.4(2)
N1B C1B N3B 113.8(3)
N2B C1B N3B 118.4(2)
N2B C1B N1B 127.8(2)
O1B C2B C3B 116.6(2)
N1B C2B O1B 119.0(3)
N1B C2B C3B 124.4(3)
C2B C3B H3BA 122.5
C2B C3B C4B 115.1(3)
C4B C3B H3BA 122.5
O2B C4B N2B 119.0(2)
O2B C4B C3B 117.7(2)
N2B C4B C3B 123.2(3)
O1B C5B H5BA 109.5
O1B C5B H5BB 109.5
O1B C5B H5BC 109.5
H5BA C5B H5BB 109.5
H5BA C5B H5BC 109.5
H5BB C5B H5BC 109.5
O2B C6B H6BA 109.5
O2B C6B H6BB 109.5
O2B C6B H6BC 109.5
H6BA C6B H6BB 109.5
H6BA C6B H6BC 109.5
H6BB C6B H6BC 109.5
O4C S1C N4C 104.35(12)
O4C S1C C8C 109.80(14)
O5C S1C O4C 119.95(14)
O5C S1C N4C 110.98(13)
O5C S1C C8C 107.45(13)
N4C S1C C8C 103.03(13)
C4C O2C C6C 119.4(2)
C2C O1C C5C 118.5(2)
C15C N6C C14C 118.2(2)
C13C N6C C15C 123.0(2)
C13C N6C C14C 118.8(3)
C8C N5C C12C 116.6(2)
S1C N4C H4C 119.2
C7C N4C S1C 121.7(2)
C7C N4C H4C 119.2
C7C N3C H3C 114.9
C7C N3C C1C 130.2(3)
C1C N3C H3C 114.9
C1C N2C C4C 115.7(2)
C1C N1C C2C 114.3(3)
N6C C15C H15D 109.5
N6C C15C H15E 109.5
N6C C15C H15F 109.5
H15D C15C H15E 109.5
H15D C15C H15F 109.5
H15E C15C H15F 109.5
N6C C14C H14D 109.5
N6C C14C H14E 109.5
N6C C14C H14F 109.5
H14D C14C H14E 109.5
H14D C14C H14F 109.5
H14E C14C H14F 109.5
O6C C13C N6C 123.0(3)
O6C C13C C9C 118.8(3)
N6C C13C C9C 118.0(3)
C10C C9C C13C 119.1(2)
C8C C9C C13C 124.3(3)
C8C C9C C10C 116.1(2)
C9C C10C H10C 120.4
C11C C10C C9C 119.1(3)
C11C C10C H10C 120.4
C10C C11C H11C 120.2
C10C C11C C12C 119.6(3)
C12C C11C H11C 120.2
N5C C12C C11C 122.9(3)
N5C C12C H12C 118.6
C11C C12C H12C 118.6
N5C C8C S1C 111.6(2)
N5C C8C C9C 125.7(3)
C9C C8C S1C 122.6(2)
O3C C7C N4C 123.2(3)
O3C C7C N3C 121.1(3)
N4C C7C N3C 115.7(3)
N2C C1C N3C 118.7(2)
N1C C1C N3C 113.5(3)
N1C C1C N2C 127.8(2)
O2C C4C N2C 119.6(2)
O2C C4C C3C 118.0(2)
N2C C4C C3C 122.4(3)
C4C C3C H3CA 122.1
C2C C3C C4C 115.9(3)
C2C C3C H3CA 122.1
O1C C2C N1C 119.4(3)
O1C C2C C3C 116.7(2)
N1C C2C C3C 123.9(3)
O2C C6C H6CA 109.5
O2C C6C H6CB 109.5
O2C C6C H6CC 109.5
H6CA C6C H6CB 109.5
H6CA C6C H6CC 109.5
H6CB C6C H6CC 109.5
O1C C5C H5CA 109.5
O1C C5C H5CB 109.5
O1C C5C H5CC 109.5
H5CA C5C H5CB 109.5
H5CA C5C H5CC 109.5
H5CB C5C H5CC 109.5
O5D S1D O4D 120.13(14)
O5D S1D N4D 109.87(13)
O5D S1D C8D 108.37(13)
O4D S1D N4D 104.33(13)
O4D S1D C8D 110.06(14)
N4D S1D C8D 102.65(12)
C2D O1D C5D 118.5(2)
C4D O2D C6D 119.1(2)
C15D N6D C14D 116.6(3)
C13D N6D C15D 124.1(3)
C13D N6D C14D 119.2(3)
C8D N5D C12D 116.4(3)
S1D N4D H4D 119.2
C7D N4D S1D 121.5(2)
C7D N4D H4D 119.2
C7D N3D H3D 114.8
C7D N3D C1D 130.5(3)
C1D N3D H3D 114.8
C1D N2D C4D 115.0(2)
C2D N1D C1D 114.6(3)
N6D C15D H15G 109.5
N6D C15D H15H 109.5
N6D C15D H15I 109.5
H15G C15D H15H 109.5
H15G C15D H15I 109.5
H15H C15D H15I 109.5
N6D C14D H14G 109.5
N6D C14D H14H 109.5
N6D C14D H14I 109.5
H14G C14D H14H 109.5
H14G C14D H14I 109.5
H14H C14D H14I 109.5
O6D C13D N6D 123.9(3)
O6D C13D C9D 118.1(3)
N6D C13D C9D 118.0(3)
C10D C9D C13D 120.3(3)
C8D C9D C13D 123.1(3)
C8D C9D C10D 116.0(3)
C9D C10D H10D 120.4
C11D C10D C9D 119.3(3)
C11D C10D H10D 120.4
C10D C11D H11D 120.2
C12D C11D C10D 119.6(3)
C12D C11D H11D 120.2
N5D C12D C11D 123.0(3)
N5D C12D H12D 118.5
C11D C12D H12D 118.5
N5D C8D S1D 111.8(2)
N5D C8D C9D 125.6(3)
C9D C8D S1D 122.6(2)
O3D C7D N4D 123.4(3)
O3D C7D N3D 120.9(3)
N3D C7D N4D 115.7(2)
N2D C1D N3D 118.5(2)
N2D C1D N1D 127.9(3)
N1D C1D N3D 113.6(3)
O1D C2D C3D 117.0(2)
N1D C2D O1D 119.2(3)
N1D C2D C3D 123.8(3)
C2D C3D H3DA 122.0
C2D C3D C4D 116.1(3)
C4D C3D H3DA 122.0
O2D C4D N2D 119.0(2)
O2D C4D C3D 118.3(3)
N2D C4D C3D 122.7(3)
O1D C5D H5DA 109.5
O1D C5D H5DB 109.5
O1D C5D H5DC 109.5
H5DA C5D H5DB 109.5
H5DA C5D H5DC 109.5
H5DB C5D H5DC 109.5
O2D C6D H6DA 109.5
O2D C6D H6DB 109.5
O2D C6D H6DC 109.5
H6DA C6D H6DB 109.5
H6DA C6D H6DC 109.5
H6DB C6D H6DC 109.5
O4A S1A N4A 104.62(13)
O4A S1A C8A 110.38(14)
O5A S1A O4A 120.13(14)
O5A S1A N4A 109.94(13)
O5A S1A C8A 107.67(13)
N4A S1A C8A 102.73(12)
C4A O2A C6A 118.9(2)
C2A O1A C5A 117.7(2)
C15A N6A C14A 117.0(3)
C13A N6A C14A 119.5(3)
C13A N6A C15A 123.4(3)
C12A N5A C8A 117.1(3)
S1A N4A H4A 119.1
C7A N4A S1A 121.9(2)
C7A N4A H4A 119.1
C7A N3A H3A 114.6
C7A N3A C1A 130.9(3)
C1A N3A H3A 114.6
C4A N2A C1A 115.2(2)
C2A N1A C1A 115.1(3)
N6A C14A H14J 109.5
N6A C14A H14K 109.5
N6A C14A H14L 109.5
H14J C14A H14K 109.5
H14J C14A H14L 109.5
H14K C14A H14L 109.5
N6A C15A H15J 109.5
N6A C15A H15K 109.5
N6A C15A H15L 109.5
H15J C15A H15K 109.5
H15J C15A H15L 109.5
H15K C15A H15L 109.5
O6A C13A N6A 123.9(3)
O6A C13A C9A 117.6(2)
N6A C13A C9A 118.4(3)
C10A C9A C13A 120.2(3)
C10A C9A C8A 115.9(3)
C8A C9A C13A 123.5(3)
C9A C10A H10A 120.3
C11A C10A C9A 119.4(3)
C11A C10A H10A 120.3
C10A C11A H11A 120.2
C10A C11A C12A 119.5(3)
C12A C11A H11A 120.2
N5A C12A C11A 122.7(3)
N5A C12A H12A 118.6
C11A C12A H12A 118.6
N5A C8A S1A 112.4(2)
N5A C8A C9A 125.2(3)
C9A C8A S1A 122.4(2)
O3A C7A N4A 122.3(3)
O3A C7A N3A 121.9(3)
N3A C7A N4A 115.8(3)
N2A C1A N3A 118.8(3)
N1A C1A N3A 113.8(3)
N1A C1A N2A 127.3(3)
O2A C4A N2A 120.1(2)
O2A C4A C3A 117.1(3)
N2A C4A C3A 122.7(3)
C4A C3A H3AA 122.2
C2A C3A C4A 115.6(3)
C2A C3A H3AA 122.2
O1A C2A C3A 116.6(3)
N1A C2A O1A 119.3(3)
N1A C2A C3A 124.1(3)
O2A C6A H6AA 109.5
O2A C6A H6AB 109.5
O2A C6A H6AC 109.5
H6AA C6A H6AB 109.5
H6AA C6A H6AC 109.5
H6AB C6A H6AC 109.5
O1A C5A H5AA 109.5
O1A C5A H5AB 109.5
O1A C5A H5AC 109.5
H5AA C5A H5AB 109.5
H5AA C5A H5AC 109.5
H5AB C5A H5AC 109.5
C0AA O0AA H0AA 109.5
O0AA C0AA H0AB 109.5
O0AA C0AA H0AC 109.5
O0AA C0AA H0AD 109.5
H0AB C0AA H0AC 109.5
H0AB C0AA H0AD 109.5
H0AC C0AA H0AD 109.5
C3S O3S H3S 109.5
O3S C3S H3SA 109.5
O3S C3S H3SB 109.5
O3S C3S H3SC 109.5
H3SA C3S H3SB 109.5
H3SA C3S H3SC 109.5
H3SB C3S H3SC 109.5
C1S O1S H1S 109.5
O1S C1S H1SA 109.5
O1S C1S H1SB 109.5
O1S C1S H1SC 109.5
H1SA C1S H1SB 109.5
H1SA C1S H1SC 109.5
H1SB C1S H1SC 109.5
C2S O2S H2S 109.5
O2S C2S H2SA 109.5
O2S C2S H2SB 109.5
O2S C2S H2SC 109.5
H2SA C2S H2SB 109.5
H2SA C2S H2SC 109.5
H2SB C2S H2SC 109.5

loop_
_geom_bond_atom_site_label_1
_geom_bond_atom_site_label_2
_geom_bond_distance
S1B O5B 1.422(2)
S1B O4B 1.423(2)
S1B N4B 1.641(2)
S1B C8B 1.779(3)
O6B C13B 1.243(3)
O3B C7B 1.213(3)
O1B C2B 1.342(3)
O1B C5B 1.429(4)
O2B C4B 1.338(3)
O2B C6B 1.445(3)
N6B C15B 1.464(4)
N6B C14B 1.470(3)
N6B C13B 1.326(4)
N5B C12B 1.333(4)
N5B C8B 1.324(3)
N4B H4B 0.8800
N4B C7B 1.381(4)
N3B H3B 0.8800
N3B C7B 1.382(3)
N3B C1B 1.395(3)
N1B C1B 1.334(3)
N1B C2B 1.334(3)
N2B C1B 1.331(3)
N2B C4B 1.338(3)
C15B H15A 0.9800
C15B H15B 0.9800
C15B H15C 0.9800
C14B H14A 0.9800
C14B H14B 0.9800
C14B H14C 0.9800
C13B C9B 1.505(4)
C9B C10B 1.391(4)
C9B C8B 1.391(3)
C10B H10B 0.9500
C10B C11B 1.376(4)
C11B H11B 0.9500
C11B C12B 1.375(4)
C12B H12B 0.9500
C2B C3B 1.378(4)
C3B H3BA 0.9500
C3B C4B 1.383(4)
C5B H5BA 0.9800
C5B H5BB 0.9800
C5B H5BC 0.9800
C6B H6BA 0.9800
C6B H6BB 0.9800
C6B H6BC 0.9800
S1C O4C 1.425(2)
S1C O5C 1.425(2)
S1C N4C 1.639(2)
S1C C8C 1.784(3)
O6C C13C 1.235(3)
O3C C7C 1.219(3)
O2C C4C 1.328(3)
O2C C6C 1.450(3)
O1C C2C 1.337(3)
O1C C5C 1.433(4)
N6C C15C 1.460(4)
N6C C14C 1.463(3)
N6C C13C 1.331(4)
N5C C12C 1.328(4)
N5C C8C 1.323(3)
N4C H4C 0.8800
N4C C7C 1.378(4)
N3C H3C 0.8800
N3C C7C 1.381(3)
N3C C1C 1.393(3)
N2C C1C 1.334(3)
N2C C4C 1.342(3)
N1C C1C 1.333(3)
N1C C2C 1.342(3)
C15C H15D 0.9800
C15C H15E 0.9800
C15C H15F 0.9800
C14C H14D 0.9800
C14C H14E 0.9800
C14C H14F 0.9800
C13C C9C 1.515(4)
C9C C10C 1.390(4)
C9C C8C 1.387(3)
C10C H10C 0.9500
C10C C11C 1.371(4)
C11C H11C 0.9500
C11C C12C 1.376(4)
C12C H12C 0.9500
C4C C3C 1.384(4)
C3C H3CA 0.9500
C3C C2C 1.381(4)
C6C H6CA 0.9800
C6C H6CB 0.9800
C6C H6CC 0.9800
C5C H5CA 0.9800
C5C H5CB 0.9800
C5C H5CC 0.9800
S1D O5D 1.426(2)
S1D O4D 1.427(2)
S1D N4D 1.638(2)
S1D C8D 1.785(3)
O6D C13D 1.236(3)
O3D C7D 1.217(3)
O1D C2D 1.335(3)
O1D C5D 1.432(4)
O2D C4D 1.334(3)
O2D C6D 1.446(3)
N6D C15D 1.465(4)
N6D C14D 1.473(3)
N6D C13D 1.330(4)
N5D C12D 1.337(4)
N5D C8D 1.327(3)
N4D H4D 0.8800
N4D C7D 1.380(4)
N3D H3D 0.8800
N3D C7D 1.379(3)
N3D C1D 1.387(3)
N2D C1D 1.336(4)
N2D C4D 1.345(3)
N1D C1D 1.339(3)
N1D C2D 1.331(3)
C15D H15G 0.9800
C15D H15H 0.9800
C15D H15I 0.9800
C14D H14G 0.9800
C14D H14H 0.9800
C14D H14I 0.9800
C13D C9D 1.514(4)
C9D C10D 1.393(4)
C9D C8D 1.390(4)
C10D H10D 0.9500
C10D C11D 1.372(4)
C11D H11D 0.9500
C11D C12D 1.372(4)
C12D H12D 0.9500
C2D C3D 1.379(4)
C3D H3DA 0.9500
C3D C4D 1.382(4)
C5D H5DA 0.9800
C5D H5DB 0.9800
C5D H5DC 0.9800
C6D H6DA 0.9800
C6D H6DB 0.9800
C6D H6DC 0.9800
S1A O4A 1.427(2)
S1A O5A 1.423(2)
S1A N4A 1.636(2)
S1A C8A 1.789(3)
O6A C13A 1.243(3)
O3A C7A 1.216(3)
O2A C4A 1.332(3)
O2A C6A 1.442(3)
O1A C2A 1.343(3)
O1A C5A 1.437(4)
N6A C14A 1.468(4)
N6A C15A 1.466(4)
N6A C13A 1.331(4)
N5A C12A 1.325(4)
N5A C8A 1.328(3)
N4A H4A 0.8800
N4A C7A 1.382(4)
N3A H3A 0.8800
N3A C7A 1.376(3)
N3A C1A 1.385(3)
N2A C1A 1.338(4)
N2A C4A 1.336(3)
N1A C1A 1.335(3)
N1A C2A 1.324(3)
C14A H14J 0.9800
C14A H14K 0.9800
C14A H14L 0.9800
C15A H15J 0.9800
C15A H15K 0.9800
C15A H15L 0.9800
C13A C9A 1.505(4)
C9A C10A 1.390(4)
C9A C8A 1.394(4)
C10A H10A 0.9500
C10A C11A 1.375(4)
C11A H11A 0.9500
C11A C12A 1.378(4)
C12A H12A 0.9500
C4A C3A 1.391(4)
C3A H3AA 0.9500
C3A C2A 1.374(4)
C6A H6AA 0.9800
C6A H6AB 0.9800
C6A H6AC 0.9800
C5A H5AA 0.9800
C5A H5AB 0.9800
C5A H5AC 0.9800
O0AA H0AA 0.8400
O0AA C0AA 1.421(4)
C0AA H0AB 0.9800
C0AA H0AC 0.9800
C0AA H0AD 0.9800
O3S H3S 0.8400
O3S C3S 1.411(3)
C3S H3SA 0.9800
C3S H3SB 0.9800
C3S H3SC 0.9800
O1S H1S 0.8400
O1S C1S 1.397(4)
C1S H1SA 0.9800
C1S H1SB 0.9800
C1S H1SC 0.9800
O2S H2S 0.8400
O2S C2S 1.406(4)
C2S H2SA 0.9800
C2S H2SB 0.9800
C2S H2SC 0.9800

loop_
_geom_torsion_atom_site_label_1
_geom_torsion_atom_site_label_2
_geom_torsion_atom_site_label_3
_geom_torsion_atom_site_label_4
_geom_torsion
S1B N4B C7B O3B -18.2(4)
S1B N4B C7B N3B 161.74(18)
O6B C13B C9B C10B -98.9(4)
O6B C13B C9B C8B 73.4(4)
O5B S1B N4B C7B 63.4(2)
O5B S1B C8B N5B -157.8(2)
O5B S1B C8B C9B 20.6(3)
O4B S1B N4B C7B -166.4(2)
O4B S1B C8B N5B 70.0(2)
O4B S1B C8B C9B -111.7(2)
O1B C2B C3B C4B -177.5(2)
N6B C13B C9B C10B 76.8(4)
N6B C13B C9B C8B -110.9(3)
N4B S1B C8B N5B -40.7(2)
N4B S1B C8B C9B 137.7(2)
N1B C2B C3B C4B 1.8(4)
C15B N6B C13B O6B -176.8(3)
C15B N6B C13B C9B 7.7(4)
C14B N6B C13B O6B 3.6(4)
C14B N6B C13B C9B -171.9(2)
C13B C9B C10B C11B 171.2(3)
C13B C9B C8B S1B 12.2(4)
C13B C9B C8B N5B -169.7(3)
C9B C10B C11B C12B 0.0(5)
C10B C9B C8B S1B -175.2(2)
C10B C9B C8B N5B 2.9(4)
C10B C11B C12B N5B 1.1(6)
C12B N5B C8B S1B 176.4(2)
C12B N5B C8B C9B -1.8(5)
C8B S1B N4B C7B -51.5(2)
C8B N5B C12B C11B -0.3(5)
C8B C9B C10B C11B -1.8(5)
C7B N3B C1B N1B -175.3(2)
C7B N3B C1B N2B 4.4(4)
C1B N3B C7B O3B 168.4(3)
C1B N3B C7B N4B -11.5(4)
C1B N1B C2B O1B 178.8(2)
C1B N1B C2B C3B -0.4(4)
C1B N2B C4B O2B 179.9(2)
C1B N2B C4B C3B 0.0(4)
C2B N1B C1B N3B 178.2(2)
C2B N1B C1B N2B -1.4(4)
C2B C3B C4B O2B 178.5(3)
C2B C3B C4B N2B -1.5(4)
C4B N2B C1B N3B -177.9(2)
C4B N2B C1B N1B 1.6(4)
C5B O1B C2B N1B -1.4(4)
C5B O1B C2B C3B 177.8(3)
C6B O2B C4B N2B 8.4(4)
C6B O2B C4B C3B -171.6(3)
S1C N4C C7C O3C 16.8(4)
S1C N4C C7C N3C -163.18(19)
O6C C13C C9C C10C 98.8(4)
O6C C13C C9C C8C -72.9(4)
O4C S1C N4C C7C 166.1(2)
O4C S1C C8C N5C -70.8(2)
O4C S1C C8C C9C 111.2(3)
O5C S1C N4C C7C -63.4(3)
O5C S1C C8C N5C 157.2(2)
O5C S1C C8C C9C -20.8(3)
O2C C4C C3C C2C -177.9(3)
N6C C13C C9C C10C -75.8(4)
N6C C13C C9C C8C 112.5(3)
N4C S1C C8C N5C 39.9(2)
N4C S1C C8C C9C -138.1(2)
N2C C4C C3C C2C 1.6(4)
C15C N6C C13C O6C 176.9(3)
C15C N6C C13C C9C -8.7(4)
C14C N6C C13C O6C -3.6(4)
C14C N6C C13C C9C 170.8(2)
C13C C9C C10C C11C -171.2(3)
C13C C9C C8C S1C -11.9(4)
C13C C9C C8C N5C 170.4(3)
C9C C10C C11C C12C 0.2(5)
C10C C9C C8C S1C 176.2(2)
C10C C9C C8C N5C -1.6(5)
C10C C11C C12C N5C -1.4(6)
C12C N5C C8C S1C -177.4(3)
C12C N5C C8C C9C 0.5(5)
C8C S1C N4C C7C 51.4(2)
C8C N5C C12C C11C 1.0(5)
C8C C9C C10C C11C 1.1(5)
C7C N3C C1C N2C -5.5(4)
C7C N3C C1C N1C 173.9(3)
C1C N3C C7C O3C -170.3(3)
C1C N3C C7C N4C 9.6(4)
C1C N2C C4C O2C 179.2(3)
C1C N2C C4C C3C -0.3(4)
C1C N1C C2C O1C -179.2(2)
C1C N1C C2C C3C 0.7(4)
C4C N2C C1C N3C 178.3(2)
C4C N2C C1C N1C -1.0(4)
C4C C3C C2C O1C 178.1(2)
C4C C3C C2C N1C -1.8(4)
C2C N1C C1C N3C -178.5(2)
C2C N1C C1C N2C 0.8(4)
C6C O2C C4C N2C -5.4(4)
C6C O2C C4C C3C 174.1(3)
C5C O1C C2C N1C 1.1(4)
C5C O1C C2C C3C -178.8(3)
S1D N4D C7D O3D 11.2(4)
S1D N4D C7D N3D -168.40(19)
O6D C13D C9D C10D 99.9(4)
O6D C13D C9D C8D -70.9(4)
O5D S1D N4D C7D -60.4(3)
O5D S1D C8D N5D 160.4(2)
O5D S1D C8D C9D -17.5(3)
O4D S1D N4D C7D 169.5(2)
O4D S1D C8D N5D -66.4(2)
O4D S1D C8D C9D 115.7(3)
O1D C2D C3D C4D 177.4(2)
N6D C13D C9D C10D -76.8(4)
N6D C13D C9D C8D 112.4(3)
N4D S1D C8D N5D 44.2(2)
N4D S1D C8D C9D -133.7(3)
N1D C2D C3D C4D -2.3(4)
C15D N6D C13D O6D 176.2(3)
C15D N6D C13D C9D -7.3(4)
C14D N6D C13D O6D -1.2(5)
C14D N6D C13D C9D 175.3(3)
C13D C9D C10D C11D -169.8(3)
C13D C9D C8D S1D -13.9(4)
C13D C9D C8D N5D 168.6(3)
C9D C10D C11D C12D 0.6(5)
C10D C9D C8D S1D 174.9(2)
C10D C9D C8D N5D -2.6(5)
C10D C11D C12D N5D -2.3(5)
C12D N5D C8D S1D -176.7(2)
C12D N5D C8D C9D 1.1(5)
C8D S1D N4D C7D 54.7(2)
C8D N5D C12D C11D 1.4(5)
C8D C9D C10D C11D 1.7(5)
C7D N3D C1D N2D -0.1(5)
C7D N3D C1D N1D 178.9(3)
C1D N3D C7D O3D -168.4(3)
C1D N3D C7D N4D 11.2(4)
C1D N2D C4D O2D -179.3(2)
C1D N2D C4D C3D 0.2(4)
C1D N1D C2D O1D -178.6(2)
C1D N1D C2D C3D 1.1(4)
C2D N1D C1D N3D -177.9(2)
C2D N1D C1D N2D 1.0(4)
C2D C3D C4D O2D -178.9(3)
C2D C3D C4D N2D 1.6(4)
C4D N2D C1D N3D 177.3(2)
C4D N2D C1D N1D -1.6(4)
C5D O1D C2D N1D 0.1(4)
C5D O1D C2D C3D -179.5(3)
C6D O2D C4D N2D -7.7(4)
C6D O2D C4D C3D 172.7(3)
S1A N4A C7A O3A -10.9(4)
S1A N4A C7A N3A 169.64(19)
O6A C13A C9A C10A -100.3(4)
O6A C13A C9A C8A 71.7(4)
O4A S1A N4A C7A -168.0(2)
O4A S1A C8A N5A 67.3(2)
O4A S1A C8A C9A -113.5(2)
O5A S1A N4A C7A 61.8(3)
O5A S1A C8A N5A -159.8(2)
O5A S1A C8A C9A 19.4(3)
O2A C4A C3A C2A 179.7(3)
N6A C13A C9A C10A 75.2(4)
N6A C13A C9A C8A -112.8(3)
N4A S1A C8A N5A -43.7(2)
N4A S1A C8A C9A 135.4(2)
N2A C4A C3A C2A 0.2(5)
C14A N6A C13A O6A 1.1(5)
C14A N6A C13A C9A -174.2(3)
C15A N6A C13A O6A -175.4(3)
C15A N6A C13A C9A 9.4(4)
C13A C9A C10A C11A 169.4(3)
C13A C9A C8A S1A 12.3(4)
C13A C9A C8A N5A -168.7(3)
C9A C10A C11A C12A 1.4(5)
C10A C9A C8A S1A -175.4(2)
C10A C9A C8A N5A 3.7(4)
C10A C11A C12A N5A 0.4(5)
C12A N5A C8A S1A 177.1(2)
C12A N5A C8A C9A -2.0(4)
C8A S1A N4A C7A -52.6(3)
C8A N5A C12A C11A -0.1(5)
C8A C9A C10A C11A -3.2(4)
C7A N3A C1A N2A 0.7(5)
C7A N3A C1A N1A -179.2(3)
C1A N3A C7A O3A 173.6(3)
C1A N3A C7A N4A -6.9(5)
C1A N2A C4A O2A -179.7(3)
C1A N2A C4A C3A -0.3(4)
C1A N1A C2A O1A 178.9(2)
C1A N1A C2A C3A 0.5(4)
C4A N2A C1A N3A -179.3(2)
C4A N2A C1A N1A 0.5(4)
C4A C3A C2A O1A -178.8(3)
C4A C3A C2A N1A -0.3(5)
C2A N1A C1A N3A 179.2(2)
C2A N1A C1A N2A -0.6(4)
C6A O2A C4A N2A 2.3(4)
C6A O2A C4A C3A -177.1(3)
C5A O1A C2A N1A 0.1(4)
C5A O1A C2A C3A 178.7(3)
